data_7020771
loop_
_publ_author_name
'Shuvaev, Konstantin V.'
'Sproules, Stephen'
'Rautiainen, J. Mikko'
'McInnes, Eric J. L.'
'Collison, David'
'Anson, Christopher E.'
'Powell, Annie K.'

_publ_section_title
;
 A self-assembled Cu(ii)(4) [2 \\times 2] grid with organic radicals.
;
_journal_issue 7
_journal_name_full 'Dalton transactions (Cambridge, England : 2003)'
_journal_page_first 2371
_journal_page_last 2381
_journal_paper_doi 10.1039/c2dt31946b
_journal_volume 42
_journal_year 2013
_chemical_formula_moiety 'C76 H87.5 B4 Cu4 F16 N28 O8.5, 4(B F4), (C H4 O)'
_chemical_formula_sum 'C77 H91.5 B4 Cu4 F16 N28 O9.5'
_chemical_formula_weight 2162.68
_chemical_name_systematic
;
?
;
_space_group_IT_number 88
_symmetry_cell_setting tetragonal
_symmetry_space_group_name_Hall '-I 4ad'
_symmetry_space_group_name_H-M 'I 41/a :2'
_atom_sites_solution_hydrogens geom
_atom_sites_solution_primary direct
_atom_sites_solution_secondary difmap
_audit_creation_method SHELXL-97
_cell_angle_alpha 90.00
_cell_angle_beta 90.00
_cell_angle_gamma 90.00
_cell_formula_units_Z 4
_cell_length_a 24.891(4)
_cell_length_b 24.891(4)
_cell_length_c 14.388(3)
_cell_measurement_reflns_used 7655
_cell_measurement_temperature 150(2)
_cell_measurement_theta_max 26.14
_cell_measurement_theta_min 1.63
_cell_volume 8914(3)
_computing_cell_refinement 'X-Area 1.38 (Stoe & Cie GmbH, 2006)'
_computing_data_collection 'WinXpose 1.6.8 (Stoe & Cie GmbH, 2004)'
_computing_data_reduction 'X-Area 1.38 (Stoe & Cie GmbH, 2006)'
_computing_molecular_graphics 'Diamond 2.1 (Crystal Impact, 1998)'
_computing_publication_material 'SHELXTL 6.14 (BrukerAXS Inc., 2003)'
_computing_structure_refinement 'SHELXTL 6.14 (BrukerAXS Inc., 2003)'
_computing_structure_solution 'SHELXTL 6.14 (BrukerAXS Inc., 2003)'
_diffrn_ambient_temperature 150(2)
_diffrn_detector_area_resol_mean 6.667
_diffrn_measured_fraction_theta_full 0.989
_diffrn_measured_fraction_theta_max 0.982
_diffrn_measurement_device_type 'Stoe IPDS II'
_diffrn_measurement_method 'area detector'
_diffrn_radiation_monochromator graphite
_diffrn_radiation_source 'fine-focus sealed tube'
_diffrn_radiation_type MoK\a
_diffrn_radiation_wavelength 0.71073
_diffrn_reflns_av_R_equivalents 0.0570
_diffrn_reflns_av_sigmaI/netI 0.0622
_diffrn_reflns_limit_h_max 28
_diffrn_reflns_limit_h_min -30
_diffrn_reflns_limit_k_max 16
_diffrn_reflns_limit_k_min -30
_diffrn_reflns_limit_l_max 17
_diffrn_reflns_limit_l_min -17
_diffrn_reflns_number 18620
_diffrn_reflns_theta_full 25.25
_diffrn_reflns_theta_max 26.40
_diffrn_reflns_theta_min 2.31
_exptl_absorpt_coefficient_mu 1.047
_exptl_absorpt_correction_T_max 0.622
_exptl_absorpt_correction_T_min 0.521
_exptl_absorpt_correction_type multi-scan
_exptl_absorpt_process_details
;
XPREP in SHELXTL 6.14 (BrukerAXS Inc., 2003)
;
_exptl_crystal_colour brown
_exptl_crystal_density_diffrn 1.599
_exptl_crystal_density_method 'not measured'
_exptl_crystal_description block
_exptl_crystal_F_000 4390
_exptl_crystal_size_max 0.26
_exptl_crystal_size_mid 0.26
_exptl_crystal_size_min 0.21
_platon_squeeze_details
;
Spek, A.L. (2003), J.Appl.Cryst. 36, 7-13
;
_refine_diff_density_max 1.113
_refine_diff_density_min -0.579
_refine_diff_density_rms 0.088
_refine_ls_extinction_method none
_refine_ls_goodness_of_fit_ref 0.993
_refine_ls_hydrogen_treatment constr
_refine_ls_matrix_type full
_refine_ls_number_parameters 271
_refine_ls_number_reflns 4485
_refine_ls_number_restraints 21
_refine_ls_restrained_S_all 1.001
_refine_ls_R_factor_all 0.0941
_refine_ls_R_factor_gt 0.0604
_refine_ls_shift/su_max 0.001
_refine_ls_shift/su_mean 0.000
_refine_ls_structure_factor_coef Fsqd
_refine_ls_weighting_details 'calc w=1/[\s^2^(Fo^2^)+(0.0964P)^2^+0.0000P] where P=(Fo^2^+2Fc^2^)/3'
_refine_ls_weighting_scheme calc
_refine_ls_wR_factor_gt 0.1491
_refine_ls_wR_factor_ref 0.1612
_reflns_number_gt 2888
_reflns_number_total 4485
_reflns_threshold_expression >2sigma(I)
_cod_data_source_file c2dt31946b.txt
_cod_data_source_block ks-90s
_cod_original_cell_volume 8915(3)
_cod_original_sg_symbol_H-M 'I 41/a'
_cod_database_code 7020771

loop_
_symmetry_equiv_pos_as_xyz
'x, y, z'
'-x+1/2, -y, z+1/2'
'-y+3/4, x+1/4, z+1/4'
'y+3/4, -x+3/4, z+3/4'
'x+1/2, y+1/2, z+1/2'
'-x+1, -y+1/2, z+1'
'-y+5/4, x+3/4, z+3/4'
'y+5/4, -x+5/4, z+5/4'
'-x, -y, -z'
'x-1/2, y, -z-1/2'
'y-3/4, -x-1/4, -z-1/4'
'-y-3/4, x-3/4, -z-3/4'
'-x+1/2, -y+1/2, -z+1/2'
'x, y+1/2, -z'
'y-1/4, -x+1/4, -z+1/4'
'-y-1/4, x-1/4, -z-1/4'

loop_
_atom_site_label
_atom_site_type_symbol
_atom_site_fract_x
_atom_site_fract_y
_atom_site_fract_z
_atom_site_U_iso_or_equiv
_atom_site_adp_type
_atom_site_occupancy
_atom_site_symmetry_multiplicity
_atom_site_calc_flag
_atom_site_refinement_flags
_atom_site_disorder_assembly
_atom_site_disorder_group
Cu1 Cu 0.60240(2) 0.29963(2) 0.89918(3) 0.03875(18) Uani 1 1 d . . .
N1 N 0.63443(17) 0.38574(18) 0.8956(3) 0.0538(10) Uani 1 1 d . . .
C1 C 0.6554(2) 0.4147(2) 0.9663(4) 0.0635(14) Uani 1 1 d . . .
H1A H 0.6543 0.4004 1.0260 0.076 Uiso 1 1 calc R . .
C2 C 0.6782(3) 0.4642(2) 0.9531(5) 0.0765(17) Uani 1 1 d . . .
H2A H 0.6934 0.4829 1.0026 0.092 Uiso 1 1 calc R . .
C3 C 0.6781(3) 0.4857(2) 0.8652(5) 0.0760(17) Uani 1 1 d . . .
H3A H 0.6924 0.5197 0.8547 0.091 Uiso 1 1 calc R . .
C4 C 0.6565(2) 0.4563(2) 0.7918(4) 0.0629(14) Uani 1 1 d . . .
H4A H 0.6565 0.4702 0.7318 0.075 Uiso 1 1 calc R . .
C5 C 0.63535(19) 0.4066(2) 0.8094(3) 0.0493(11) Uani 1 1 d . . .
C6 C 0.61269(19) 0.3713(2) 0.7361(3) 0.0474(11) Uani 1 1 d . . .
N2 N 0.59823(14) 0.32055(15) 0.7624(2) 0.0394(8) Uani 1 1 d . . .
C7 C 0.6069(2) 0.3872(2) 0.6441(3) 0.0578(13) Uani 1 1 d . . .
H7B H 0.6171 0.4216 0.6260 0.069 Uiso 1 1 calc R . .
C8 C 0.5860(2) 0.3520(3) 0.5798(3) 0.0632(15) Uani 1 1 d . . .
H8A H 0.5815 0.3629 0.5185 0.076 Uiso 1 1 calc R . .
C9 C 0.5716(2) 0.3001(2) 0.6062(3) 0.0513(12) Uani 1 1 d . . .
H9A H 0.5578 0.2758 0.5634 0.062 Uiso 1 1 calc R . .
C10 C 0.57874(17) 0.28597(19) 0.6995(3) 0.0399(10) Uani 1 1 d . . .
C11 C 0.56609(17) 0.23155(18) 0.7341(2) 0.0387(9) Uani 1 1 d . . .
O1 O 0.56932(12) 0.22315(12) 0.82294(16) 0.0382(6) Uani 1 1 d . . .
N3 N 0.55301(15) 0.19543(16) 0.6714(2) 0.0421(8) Uani 1 1 d . . .
N4 N 0.54272(15) 0.14671(16) 0.7152(2) 0.0428(8) Uani 1 1 d . . .
C12 C 0.5372(2) 0.1059(2) 0.6598(3) 0.0509(12) Uani 1 1 d . . .
N5 N 0.5389(2) 0.1099(2) 0.5671(3) 0.0673(13) Uani 1 1 d . . .
H5A H 0.5439 0.1406 0.5413 0.081 Uiso 1 1 calc R . .
H5B H 0.5351 0.0816 0.5334 0.081 Uiso 1 1 calc R . .
C13 C 0.5304(2) 0.0528(2) 0.7019(3) 0.0547(12) Uani 1 1 d . B .
N6 N 0.5232(2) 0.04249(17) 0.7900(3) 0.0634(12) Uani 1 1 d . B .
O2 O 0.51728(18) 0.07613(14) 0.8607(2) 0.0660(10) Uani 1 1 d . . .
N7 N 0.5326(2) 0.0061(2) 0.6511(3) 0.0724(14) Uani 1 1 d D . .
H7A H 0.5436 0.0029 0.5947 0.087 Uiso 0.88 1 calc PR A 1
O3B O 0.5241(16) 0.0014(16) 0.5554(13) 0.087 Uiso 0.13 1 d PD B 2
C14 C 0.5207(2) -0.0161(2) 0.8092(4) 0.0680(16) Uani 1 1 d D . .
C15A C 0.5113(4) -0.0402(4) 0.7145(6) 0.069(3) Uiso 0.56 1 d PD B 1
C16A C 0.5745(4) -0.0266(6) 0.8529(8) 0.082(3) Uiso 0.56 1 d PD B 1
H16A H 0.5759 -0.0099 0.9130 0.123 Uiso 0.56 1 calc PR B 1
H16B H 0.6023 -0.0120 0.8141 0.123 Uiso 0.56 1 calc PR B 1
H16C H 0.5797 -0.0647 0.8595 0.123 Uiso 0.56 1 calc PR B 1
C17A C 0.4772(4) -0.0298(5) 0.8812(8) 0.083(3) Uiso 0.56 1 d PD B 1
H17A H 0.4859 -0.0132 0.9395 0.124 Uiso 0.56 1 calc PR B 1
H17B H 0.4754 -0.0681 0.8892 0.124 Uiso 0.56 1 calc PR B 1
H17C H 0.4430 -0.0167 0.8599 0.124 Uiso 0.56 1 calc PR B 1
C18A C 0.5410(5) -0.0937(5) 0.7001(9) 0.088(4) Uiso 0.56 1 d PD B 1
H18A H 0.5341 -0.1068 0.6385 0.132 Uiso 0.56 1 calc PR B 1
H18B H 0.5284 -0.1195 0.7447 0.132 Uiso 0.56 1 calc PR B 1
H18C H 0.5789 -0.0883 0.7081 0.132 Uiso 0.56 1 calc PR B 1
C19A C 0.4516(5) -0.0487(6) 0.6913(9) 0.090(4) Uiso 0.56 1 d PD B 1
H19A H 0.4483 -0.0638 0.6302 0.135 Uiso 0.56 1 calc PR B 1
H19B H 0.4331 -0.0149 0.6936 0.135 Uiso 0.56 1 calc PR B 1
H19C H 0.4360 -0.0729 0.7358 0.135 Uiso 0.56 1 calc PR B 1
C15B C 0.5427(5) -0.0398(5) 0.7139(7) 0.071(4) Uiso 0.44 1 d PD B 2
C16B C 0.4619(4) -0.0228(6) 0.8125(10) 0.075(4) Uiso 0.44 1 d PD B 2
H16D H 0.4463 -0.0088 0.7564 0.113 Uiso 0.44 1 calc PR B 2
H16E H 0.4477 -0.0037 0.8650 0.113 Uiso 0.44 1 calc PR B 2
H16F H 0.4533 -0.0603 0.8181 0.113 Uiso 0.44 1 calc PR B 2
C17B C 0.5498(6) -0.0355(7) 0.8899(9) 0.081(4) Uiso 0.44 1 d PD B 2
H17D H 0.5876 -0.0295 0.8813 0.121 Uiso 0.44 1 calc PR B 2
H17E H 0.5432 -0.0732 0.8977 0.121 Uiso 0.44 1 calc PR B 2
H17F H 0.5378 -0.0166 0.9443 0.121 Uiso 0.44 1 calc PR B 2
C18B C 0.6038(6) -0.0508(8) 0.7112(13) 0.112(6) Uiso 0.44 1 d PD B 2
H18D H 0.6226 -0.0213 0.7393 0.167 Uiso 0.44 1 calc PR B 2
H18E H 0.6152 -0.0548 0.6479 0.167 Uiso 0.44 1 calc PR B 2
H18F H 0.6115 -0.0832 0.7449 0.167 Uiso 0.44 1 calc PR B 2
C19B C 0.5144(6) -0.0888(6) 0.6704(10) 0.078(4) Uiso 0.44 1 d PD B 2
H19D H 0.4762 -0.0834 0.6717 0.116 Uiso 0.44 1 calc PR B 2
H19E H 0.5232 -0.1205 0.7052 0.116 Uiso 0.44 1 calc PR B 2
H19F H 0.5260 -0.0931 0.6072 0.116 Uiso 0.44 1 calc PR B 2
B1 B 0.5000 0.2500 0.3750 0.047(3) Uani 1 4 d S . .
F1 F 0.45867(14) 0.23208(14) 0.3191(2) 0.0708(9) Uani 1 1 d . . .

loop_
_atom_site_aniso_label
_atom_site_aniso_U_11
_atom_site_aniso_U_22
_atom_site_aniso_U_33
_atom_site_aniso_U_23
_atom_site_aniso_U_13
_atom_site_aniso_U_12
Cu1 0.0367(3) 0.0457(3) 0.0339(2) 0.0042(2) -0.00264(19) -0.0018(2)
N1 0.051(3) 0.054(3) 0.056(2) 0.0030(19) -0.0004(18) -0.007(2)
C1 0.068(4) 0.055(3) 0.067(3) -0.007(2) 0.003(3) -0.011(3)
C2 0.086(5) 0.051(4) 0.092(4) -0.013(3) 0.005(3) -0.012(3)
C3 0.082(5) 0.043(3) 0.102(4) -0.003(3) 0.020(4) -0.009(3)
C4 0.064(4) 0.048(3) 0.076(3) 0.012(3) 0.021(3) 0.000(3)
C5 0.039(3) 0.046(3) 0.063(3) 0.009(2) 0.009(2) 0.001(2)
C6 0.040(3) 0.050(3) 0.052(2) 0.014(2) 0.0042(18) 0.003(2)
N2 0.0322(19) 0.046(2) 0.0402(17) 0.0096(15) 0.0039(14) 0.0043(16)
C7 0.053(3) 0.061(3) 0.059(3) 0.025(2) 0.003(2) 0.004(3)
C8 0.061(3) 0.080(4) 0.048(2) 0.030(3) 0.000(2) 0.004(3)
C9 0.046(3) 0.070(3) 0.037(2) 0.010(2) -0.0047(18) 0.007(2)
C10 0.034(2) 0.052(3) 0.0342(19) 0.0076(17) 0.0009(16) 0.001(2)
C11 0.030(2) 0.053(3) 0.0335(18) -0.0002(17) -0.0004(15) 0.0056(19)
O1 0.0429(17) 0.0431(17) 0.0287(12) 0.0002(11) -0.0015(11) 0.0015(14)
N3 0.042(2) 0.049(2) 0.0353(16) 0.0002(14) -0.0013(14) 0.0056(18)
N4 0.042(2) 0.047(2) 0.0388(17) -0.0070(15) 0.0013(14) 0.0046(18)
C12 0.053(3) 0.055(3) 0.045(2) -0.016(2) -0.0060(19) 0.014(2)
N5 0.091(4) 0.073(3) 0.0379(19) -0.0188(19) -0.005(2) 0.014(3)
C13 0.060(3) 0.050(3) 0.054(3) -0.017(2) -0.008(2) 0.009(2)
N6 0.095(4) 0.040(2) 0.056(2) -0.0150(18) -0.016(2) 0.000(2)
O2 0.105(3) 0.043(2) 0.0504(17) -0.0100(15) 0.0032(18) -0.012(2)
N7 0.087(4) 0.055(3) 0.075(3) -0.025(2) 0.006(2) 0.001(3)
C14 0.085(4) 0.038(3) 0.081(4) -0.006(2) -0.015(3) 0.001(3)
B1 0.057(4) 0.057(4) 0.029(4) 0.000 0.000 0.000
F1 0.070(2) 0.086(2) 0.0564(15) -0.0097(15) -0.0185(14) -0.0036(18)

loop_
_atom_type_symbol
_atom_type_description
_atom_type_scat_dispersion_real
_atom_type_scat_dispersion_imag
_atom_type_scat_source
C C 0.0033 0.0016 'International Tables Vol C Tables 4.2.6.8 and 6.1.1.4'
H H 0.0000 0.0000 'International Tables Vol C Tables 4.2.6.8 and 6.1.1.4'
B B 0.0013 0.0007 'International Tables Vol C Tables 4.2.6.8 and 6.1.1.4'
N N 0.0061 0.0033 'International Tables Vol C Tables 4.2.6.8 and 6.1.1.4'
O O 0.0106 0.0060 'International Tables Vol C Tables 4.2.6.8 and 6.1.1.4'
F F 0.0171 0.0103 'International Tables Vol C Tables 4.2.6.8 and 6.1.1.4'
Cu Cu 0.3201 1.2651 'International Tables Vol C Tables 4.2.6.8 and 6.1.1.4'

loop_
_geom_angle_atom_site_label_1
_geom_angle_atom_site_label_2
_geom_angle_atom_site_label_3
_geom_angle
_geom_angle_site_symmetry_1
_geom_angle_site_symmetry_3
O2 Cu1 N4 91.48(15) 16_657 16_657
O2 Cu1 O1 167.77(15) 16_657 16_657
N4 Cu1 O1 80.28(14) 16_657 16_657
O2 Cu1 N2 94.66(14) 16_657 .
N4 Cu1 N2 169.95(16) 16_657 .
O1 Cu1 N2 94.81(12) 16_657 .
O2 Cu1 N1 93.85(17) 16_657 .
N4 Cu1 N1 95.77(15) 16_657 .
O1 Cu1 N1 95.94(14) 16_657 .
N2 Cu1 N1 75.92(14) . .
O2 Cu1 O1 87.21(14) 16_657 .
N4 Cu1 O1 113.48(13) 16_657 .
O1 Cu1 O1 87.84(15) 16_657 .
N2 Cu1 O1 74.82(12) . .
N1 Cu1 O1 150.70(12) . .
C5 N1 C1 118.8(5) . .
C5 N1 Cu1 112.9(3) . .
C1 N1 Cu1 128.1(4) . .
N1 C1 C2 122.4(6) . .
N1 C1 H1A 118.8 . .
C2 C1 H1A 118.8 . .
C1 C2 C3 118.4(6) . .
C1 C2 H2A 120.8 . .
C3 C2 H2A 120.8 . .
C2 C3 C4 119.7(6) . .
C2 C3 H3A 120.1 . .
C4 C3 H3A 120.1 . .
C5 C4 C3 118.8(5) . .
C5 C4 H4A 120.6 . .
C3 C4 H4A 120.6 . .
N1 C5 C4 121.8(5) . .
N1 C5 C6 114.8(4) . .
C4 C5 C6 123.4(5) . .
N2 C6 C7 120.0(5) . .
N2 C6 C5 116.8(4) . .
C7 C6 C5 123.2(5) . .
C10 N2 C6 120.1(4) . .
C10 N2 Cu1 120.4(3) . .
C6 N2 Cu1 119.3(3) . .
C8 C7 C6 119.9(5) . .
C8 C7 H7B 120.1 . .
C6 C7 H7B 120.1 . .
C7 C8 C9 120.2(4) . .
C7 C8 H8A 119.9 . .
C9 C8 H8A 119.9 . .
C8 C9 C10 117.6(5) . .
C8 C9 H9A 121.2 . .
C10 C9 H9A 121.2 . .
N2 C10 C9 122.1(4) . .
N2 C10 C11 116.0(3) . .
C9 C10 C11 121.8(4) . .
O1 C11 N3 125.5(4) . .
O1 C11 C10 117.8(4) . .
N3 C11 C10 116.7(3) . .
C11 O1 Cu1 109.7(3) . 11_667
C11 O1 Cu1 110.6(3) . .
Cu1 O1 Cu1 139.56(12) 11_667 .
C11 N3 N4 109.4(3) . .
C12 N4 N3 115.0(4) . .
C12 N4 Cu1 129.1(3) . 11_667
N3 N4 Cu1 115.2(3) . 11_667
N4 C12 N5 123.5(5) . .
N4 C12 C13 117.7(4) . .
N5 C12 C13 118.8(4) . .
C12 N5 H5A 120.0 . .
C12 N5 H5B 120.0 . .
H5A N5 H5B 120.0 . .
N6 C13 N7 110.7(5) . .
N6 C13 C12 126.5(4) . .
N7 C13 C12 122.7(4) . .
C13 N6 O2 129.4(4) . .
C13 N6 C14 112.3(4) . .
O2 N6 C14 118.2(4) . .
N6 O2 Cu1 118.2(3) . 11_667
C13 N7 O3B 126.0(17) . .
C13 N7 C15B 109.6(6) . .
O3B N7 C15B 124.3(17) . .
C13 N7 C15A 107.5(5) . .
O3B N7 C15A 117.6(17) . .
C13 N7 H7A 126.2 . .
C15B N7 H7A 116.8 . .
C15A N7 H7A 126.2 . .
C17B C14 C16B 115.6(9) . .
C17B C14 N6 117.0(8) . .
C16B C14 N6 99.1(7) . .
N6 C14 C16A 102.2(7) . .
N6 C14 C15A 103.2(5) . .
C16A C14 C15A 116.6(7) . .
N6 C14 C17A 111.9(7) . .
C16A C14 C17A 107.9(7) . .
C15A C14 C17A 114.3(7) . .
C17B C14 C15B 113.3(9) . .
C16B C14 C15B 109.1(8) . .
N6 C14 C15B 100.9(6) . .
C14 C15A C19A 113.7(8) . .
C14 C15A C18A 113.0(8) . .
C19A C15A C18A 108.4(9) . .
C14 C15A N7 100.5(6) . .
C19A C15A N7 107.7(8) . .
C18A C15A N7 113.4(8) . .
C14 C16A H16A 109.5 . .
C14 C16A H16B 109.5 . .
H16A C16A H16B 109.5 . .
C14 C16A H16C 109.5 . .
H16A C16A H16C 109.5 . .
H16B C16A H16C 109.5 . .
C14 C17A H17A 109.5 . .
C14 C17A H17B 109.5 . .
H17A C17A H17B 109.5 . .
C14 C17A H17C 109.5 . .
H17A C17A H17C 109.5 . .
H17B C17A H17C 109.5 . .
C15A C18A H18A 109.5 . .
C15A C18A H18B 109.5 . .
H18A C18A H18B 109.5 . .
C15A C18A H18C 109.5 . .
H18A C18A H18C 109.5 . .
H18B C18A H18C 109.5 . .
C15A C19A H19A 109.5 . .
C15A C19A H19B 109.5 . .
H19A C19A H19B 109.5 . .
C15A C19A H19C 109.5 . .
H19A C19A H19C 109.5 . .
H19B C19A H19C 109.5 . .
N7 C15B C19B 106.6(10) . .
N7 C15B C18B 106.9(11) . .
C19B C15B C18B 107.5(10) . .
N7 C15B C14 100.5(7) . .
C19B C15B C14 119.1(10) . .
C18B C15B C14 115.2(10) . .
C14 C16B H16D 109.5 . .
C14 C16B H16E 109.5 . .
H16D C16B H16E 109.5 . .
C14 C16B H16F 109.5 . .
H16D C16B H16F 109.5 . .
H16E C16B H16F 109.5 . .
C14 C17B H17D 109.5 . .
C14 C17B H17E 109.5 . .
H17D C17B H17E 109.5 . .
C14 C17B H17F 109.5 . .
H17D C17B H17F 109.5 . .
H17E C17B H17F 109.5 . .
C15B C18B H18D 109.5 . .
C15B C18B H18E 109.5 . .
H18D C18B H18E 109.5 . .
C15B C18B H18F 109.5 . .
H18D C18B H18F 109.5 . .
H18E C18B H18F 109.5 . .
C15B C19B H19D 109.5 . .
C15B C19B H19E 109.5 . .
H19D C19B H19E 109.5 . .
C15B C19B H19F 109.5 . .
H19D C19B H19F 109.5 . .
H19E C19B H19F 109.5 . .
F1 B1 F1 109.84(14) 6_554 16_656
F1 B1 F1 109.84(14) 6_554 11_666
F1 B1 F1 108.7(3) 16_656 11_666
F1 B1 F1 108.7(3) 6_554 .
F1 B1 F1 109.85(14) 16_656 .
F1 B1 F1 109.85(14) 11_666 .

loop_
_geom_bond_atom_site_label_1
_geom_bond_atom_site_label_2
_geom_bond_distance
_geom_bond_site_symmetry_2
Cu1 O2 1.958(4) 16_657
Cu1 N4 1.959(3) 16_657
Cu1 O1 1.984(3) 16_657
Cu1 N2 2.038(3) .
Cu1 N1 2.288(4) .
Cu1 O1 2.346(3) .
N1 C5 1.344(6) .
N1 C1 1.351(7) .
C1 C2 1.371(8) .
C1 H1A 0.9300 .
C2 C3 1.374(9) .
C2 H2A 0.9300 .
C3 C4 1.392(9) .
C3 H3A 0.9300 .
C4 C5 1.369(7) .
C4 H4A 0.9300 .
C5 C6 1.484(7) .
C6 N2 1.366(6) .
C6 C7 1.390(6) .
N2 C10 1.340(6) .
C7 C8 1.376(8) .
C7 H7B 0.9300 .
C8 C9 1.393(8) .
C8 H8A 0.9300 .
C9 C10 1.399(5) .
C9 H9A 0.9300 .
C10 C11 1.477(6) .
C11 O1 1.297(4) .
C11 N3 1.315(5) .
O1 Cu1 1.984(3) 11_667
N3 N4 1.390(5) .
N4 C12 1.298(6) .
N4 Cu1 1.959(3) 11_667
C12 N5 1.338(6) .
C12 C13 1.464(8) .
N5 H5A 0.8600 .
N5 H5B 0.8600 .
C13 N6 1.306(6) .
C13 N7 1.376(6) .
N6 O2 1.325(5) .
N6 C14 1.485(7) .
O2 Cu1 1.958(4) 11_667
N7 O3B 1.398(18) .
N7 C15B 1.477(12) .
N7 C15A 1.560(11) .
N7 H7A 0.8600 .
C14 C17B 1.451(11) .
C14 C16B 1.476(11) .
C14 C16A 1.502(10) .
C14 C15A 1.508(11) .
C14 C17A 1.538(10) .
C14 C15B 1.590(12) .
C15A C19A 1.538(12) .
C15A C18A 1.539(12) .
C16A H16A 0.9600 .
C16A H16B 0.9600 .
C16A H16C 0.9600 .
C17A H17A 0.9600 .
C17A H17B 0.9600 .
C17A H17C 0.9600 .
C18A H18A 0.9600 .
C18A H18B 0.9600 .
C18A H18C 0.9600 .
C19A H19A 0.9600 .
C19A H19B 0.9600 .
C19A H19C 0.9600 .
C15B C19B 1.542(13) .
C15B C18B 1.545(14) .
C16B H16D 0.9600 .
C16B H16E 0.9600 .
C16B H16F 0.9600 .
C17B H17D 0.9600 .
C17B H17E 0.9600 .
C17B H17F 0.9600 .
C18B H18D 0.9600 .
C18B H18E 0.9600 .
C18B H18F 0.9600 .
C19B H19D 0.9600 .
C19B H19E 0.9600 .
C19B H19F 0.9600 .
B1 F1 1.380(3) 6_554
B1 F1 1.380(3) 16_656
B1 F1 1.380(3) 11_666
B1 F1 1.380(3) .

loop_
_platon_squeeze_void_nr
_platon_squeeze_void_average_x
_platon_squeeze_void_average_y
_platon_squeeze_void_average_z
_platon_squeeze_void_volume
_platon_squeeze_void_count_electrons
_platon_squeeze_void_content
1 0.250 0.000 0.004 249 112 '3(BF4)^-^ + MeOH'
2 0.250 0.500 -0.030 249 112 '3(BF4)^-^ + MeOH'
3 0.750 0.500 -0.008 249 112 '3(BF4)^-^ + MeOH'
4 0.750 1.000 -0.019 249 112 '3(BF4)^-^ + MeOH'
